data_4342499
loop_
_publ_author_name
'Clarke, Samantha M.'
'Freedman, Danna E.'

_publ_section_title
;
 (BiSe)1.23CrSe2 and (BiSe)1.22(Cr1.2Se2)2: Magnetic Anisotropy in the
 First Structurally Characterized Bi-Se-Cr Ternary Compounds.
;
_journal_issue 6
_journal_name_full 'Inorganic chemistry'
_journal_page_first 2765
_journal_page_last 2771
_journal_paper_doi 10.1021/ic5029178
_journal_volume 54
_journal_year 2015
_chemical_formula_moiety '0.13(Bi12 Cr10 Se32)'
_chemical_formula_sum 'Bi1.5 Cr1.25 Se4'
_chemical_formula_weight 694.31
_chemical_name_systematic 'Bismuth Chromium Selenide'
_space_group_crystal_system monoclinic
_space_group_IT_number 8
_space_group_name_Hall 'C -2y'
_space_group_name_H-M_alt 'C 1 m 1'
_symmetry_space_group_name_Hall 'C -2y'
_symmetry_space_group_name_H-M 'C 1 m 1'
_atom_sites_solution_primary direct
_audit_creation_date 2014-10-28
_audit_creation_method
;
Olex2 1.2
(compiled 2014.09.19 svn.r3010 for OlexSys, GUI svn.r4874)
;
_cell_angle_alpha 90
_cell_angle_beta 95.04(3)
_cell_angle_gamma 90
_cell_formula_units_Z 8
_cell_length_a 6.1706(19)
_cell_length_b 17.748(5)
_cell_length_c 11.474(4)
_cell_measurement_reflns_used 707
_cell_measurement_temperature 250(2)
_cell_measurement_theta_max 25.14
_cell_measurement_theta_min 4.78
_cell_volume 1251.7(7)
_computing_molecular_graphics 'Olex2 (Dolomanov et al., 2009)'
_computing_publication_material 'Olex2 (Dolomanov et al., 2009)'
_computing_structure_refinement 'XL (Sheldrick, 2008)'
_computing_structure_solution 'XS (Sheldrick, 2008)'
_diffrn_ambient_temperature 250.0
_diffrn_detector 'Bruker APEX2 area detector'
_diffrn_detector_area_resol_mean 7.9
_diffrn_detector_type 'CCD area detector'
_diffrn_measured_fraction_theta_full 0.965
_diffrn_measured_fraction_theta_max 0.963
_diffrn_measurement_device 'three-circle diffractometer'
_diffrn_measurement_device_type 'Bruker APEX-II CCD'
_diffrn_measurement_method '\f and \w scans'
_diffrn_radiation_monochromator 'mirror optics'
_diffrn_radiation_probe x-ray
_diffrn_radiation_type MoK\a
_diffrn_radiation_wavelength 0.71073
_diffrn_reflns_av_R_equivalents 0.2564
_diffrn_reflns_av_unetI/netI 0.3584
_diffrn_reflns_Laue_measured_fraction_full 0.965
_diffrn_reflns_Laue_measured_fraction_max 0.963
_diffrn_reflns_limit_h_max 7
_diffrn_reflns_limit_h_min -7
_diffrn_reflns_limit_k_max 21
_diffrn_reflns_limit_k_min -22
_diffrn_reflns_limit_l_max 14
_diffrn_reflns_limit_l_min -13
_diffrn_reflns_number 5563
_diffrn_reflns_point_group_measured_fraction_full 0.905
_diffrn_reflns_point_group_measured_fraction_max 0.896
_diffrn_reflns_theta_full 25.242
_diffrn_reflns_theta_max 26.344
_diffrn_reflns_theta_min 1.782
_diffrn_source 'microfocus sealed X-ray tube'
_diffrn_source_type 'Incoatec I\ms'
_diffrn_standards_number 0
_exptl_absorpt_coefficient_mu 67.336
_exptl_absorpt_correction_T_max 0.7457
_exptl_absorpt_correction_T_min 0.2774
_exptl_absorpt_correction_type multi-scan
_exptl_absorpt_process_details
;
SADABS-2012/1 (Bruker,2012) was used for absorption correction.
wR2(int) was 0.1223 before and 0.0661 after correction.
The Ratio of minimum to maximum transmission is 0.3720.
The \l/2 correction factor is 0.0015.
;
_exptl_crystal_colour 'metallic grayish'
_exptl_crystal_colour_lustre metallic
_exptl_crystal_colour_modifier grayish
_exptl_crystal_density_diffrn 7.368
_exptl_crystal_F_000 2324
_exptl_crystal_preparation 'Solid state reaction'
_exptl_crystal_recrystallization_method 'Salt flux'
_exptl_crystal_size_max 0.05
_exptl_crystal_size_mid 0.05
_exptl_crystal_size_min 0.02
_refine_diff_density_max 9.981
_refine_diff_density_min -6.812
_refine_diff_density_rms 1.207
_refine_ls_abs_structure_details
;
 Flack x determined using 201 quotients [(I+)-(I-)]/[(I+)+(I-)]
 (Parsons and Flack (2004), Acta Cryst. A60, s61).
;
_refine_ls_abs_structure_Flack 0.38(16)
_refine_ls_extinction_method none
_refine_ls_goodness_of_fit_ref 0.958
_refine_ls_hydrogen_treatment undef
_refine_ls_matrix_type full
_refine_ls_number_parameters 91
_refine_ls_number_reflns 2368
_refine_ls_number_restraints 2
_refine_ls_restrained_S_all 0.957
_refine_ls_R_factor_all 0.3256
_refine_ls_R_factor_gt 0.1362
_refine_ls_shift/su_max 0.000
_refine_ls_shift/su_mean 0.000
_refine_ls_structure_factor_coef Fsqd
_refine_ls_weighting_details 'w=1/[\s^2^(Fo^2^)+(0.2000P)^2^] where P=(Fo^2^+2Fc^2^)/3'
_refine_ls_weighting_scheme calc
_refine_ls_wR_factor_gt 0.3102
_refine_ls_wR_factor_ref 0.4516
_reflns_Friedel_coverage 0.853
_reflns_Friedel_fraction_full 0.845
_reflns_Friedel_fraction_max 0.828
_reflns_number_gt 686
_reflns_number_total 2368
_reflns_threshold_expression 'I > 2\s(I)'
_cod_data_source_file ic5029178_si_002.cif
_cod_data_source_block cm_5
_cod_depositor_comments 'Adding full bibliography for 4342497--4342502.cif.'
_cod_original_cell_volume 1251.8(7)
_cod_original_formula_sum 'Bi1.50 Cr1.25 Se4'
_cod_database_code 4342499
_shelxl_version_number 2013-3
_shelx_space_group_comment
;
The symmetry employed for this shelxl refinement is uniquely defined
by the following loop, which should always be used as a source of
symmetry information in preference to the above space-group names.
They are only intended as comments.
;
_olex2_refinement_description
;
1. Others
 Fixed U12: Bi3(0) Bi7(-0) Se17(0)
 Fixed U23: Bi3(0) Bi7(0) Se17(0)
 Fixed Y: Bi3(0) Se4(0) Bi7(0) Se8(0) Se12(0) Se17(0) Cr1(0)
;
_olex2_submission_special_instructions 'No special instructions were received'

loop_
_space_group_symop_operation_xyz
'x, y, z'
'x, -y, z'
'x+1/2, y+1/2, z'
'x+1/2, -y+1/2, z'

loop_
_atom_site_label
_atom_site_type_symbol
_atom_site_fract_x
_atom_site_fract_y
_atom_site_fract_z
_atom_site_U_iso_or_equiv
_atom_site_adp_type
_atom_site_occupancy
_atom_site_site_symmetry_order
_atom_site_calc_flag
_atom_site_refinement_flags_posn
_atom_site_refinement_flags_adp
_atom_site_refinement_flags_occupancy
Bi1 Bi -0.2698(17) -0.1666(8) -0.1620(10) 0.049(3) Uani 1 1 d . . .
Se2 Se -0.028(3) -0.0986(10) -0.3865(15) 0.010(4) Uiso 1 1 d . . .
Bi3 Bi 0.207(3) 0.0000 -0.1688(16) 0.063(7) Uani 1 2 d S T P
Se4 Se 0.465(4) 0.0000 -0.392(2) 0.014(6) Uiso 1 2 d S T P
Se5 Se -0.525(3) -0.1986(11) -0.3937(16) 0.010(4) Uiso 1 1 d . . .
Bi6 Bi -0.162(2) -0.3323(9) 0.1335(12) 0.066(4) Uani 1 1 d . . .
Bi7 Bi -0.201(4) 0.0000 0.143(2) 0.114(13) Uani 1 2 d S T P
Se8 Se -0.240(5) 0.0000 -0.112(3) 0.019(7) Uiso 1 2 d S T P
Se9 Se -0.194(4) -0.1662(15) 0.083(2) 0.035(6) Uani 1 1 d . . .
Se10 Se 0.106(3) -0.2008(12) -0.6381(17) 0.016(4) Uiso 1 1 d . . .
Cr11 Cr 0.293(5) -0.0998(15) -0.510(3) 0.010(5) Uiso 1 1 d . . .
Se12 Se 0.093(4) 0.0000 -0.638(2) 0.013(6) Uiso 1 2 d S T P
Se13 Se -0.403(3) -0.1013(11) -0.6383(15) 0.011(4) Uiso 1 1 d . . .
Cr14 Cr -0.199(5) -0.1993(18) -0.515(3) 0.013(6) Uiso 1 1 d . . .
Se15 Se -0.236(4) -0.3322(15) -0.112(2) 0.032(6) Uani 1 1 d . . .
Se17 Se 0.296(6) 0.0000 0.087(3) 0.035(10) Uani 1 2 d S T P
Cr1 Cr -0.207(7) 0.0000 -0.503(3) 0.008(8) Uiso 1 2 d S T P

loop_
_atom_site_aniso_label
_atom_site_aniso_U_11
_atom_site_aniso_U_22
_atom_site_aniso_U_33
_atom_site_aniso_U_23
_atom_site_aniso_U_13
_atom_site_aniso_U_12
Bi1 0.017(5) 0.070(8) 0.061(7) 0.009(6) 0.013(5) 0.003(5)
Bi3 0.055(14) 0.064(13) 0.078(14) 0.000 0.051(12) 0.000
Bi6 0.061(9) 0.071(10) 0.070(9) 0.029(8) 0.022(7) 0.031(7)
Bi7 0.12(2) 0.066(16) 0.13(2) 0.000 -0.10(2) 0.000
Se9 0.045(16) 0.019(13) 0.042(15) -0.003(13) 0.013(11) -0.008(13)
Se15 0.031(14) 0.019(11) 0.045(16) 0.007(12) 0.001(12) 0.003(12)
Se17 0.03(2) 0.03(2) 0.05(2) 0.000 -0.001(16) 0.000

loop_
_atom_type_symbol
_atom_type_description
_atom_type_scat_dispersion_real
_atom_type_scat_dispersion_imag
_atom_type_scat_source
Bi Bi -4.1077 10.2566 'International Tables Vol C Tables 4.2.6.8 and 6.1.1.4'
Cr Cr 0.3209 0.6236 'International Tables Vol C Tables 4.2.6.8 and 6.1.1.4'
Se Se -0.0929 2.2259 'International Tables Vol C Tables 4.2.6.8 and 6.1.1.4'

loop_
_geom_angle_atom_site_label_1
_geom_angle_atom_site_label_2
_geom_angle_atom_site_label_3
_geom_angle
_geom_angle_site_symmetry_1
_geom_angle_site_symmetry_3
Se8 Bi1 Se5 111.7(8) . .
Se9 Bi1 Se5 155.4(8) . .
Se9 Bi1 Se8 78.8(8) . .
Se9 Bi1 Se15 78.9(8) . .
Se9 Bi1 Se15 83.5(7) . 4_445
Se15 Bi1 Se5 74.4(7) 4_445 .
Se15 Bi1 Se5 90.4(7) . .
Se15 Bi1 Se8 90.8(8) 4_445 .
Se15 Bi1 Se8 157.4(9) . .
Se15 Bi1 Se15 90.5(8) 4_445 .
Cr14 Se2 Cr11 88.5(11) . .
Cr1 Se2 Cr11 92.1(12) . .
Cr1 Se2 Cr14 92.5(10) . .
Se8 Bi3 Se4 138.5(12) . .
Se8 Bi3 Se15 92.7(5) . 4_545
Se8 Bi3 Se15 92.7(5) . 3
Se8 Bi3 Se17 82.7(10) . .
Se15 Bi3 Se4 96.7(5) 4_545 .
Se15 Bi3 Se4 96.7(5) 3 .
Se15 Bi3 Se15 153.0(13) 3 4_545
Se17 Bi3 Se4 138.8(12) . .
Se17 Bi3 Se15 77.2(6) . 4_545
Se17 Bi3 Se15 77.2(6) . 3
Cr11 Se4 Bi3 103.3(11) 2 .
Cr11 Se4 Bi3 103.3(11) . .
Cr11 Se4 Cr11 94.1(15) . 2
Cr11 Se4 Cr1 92.7(12) 2 1_655
Cr11 Se4 Cr1 92.7(12) . 1_655
Cr1 Se4 Bi3 156.3(15) 1_655 .
Cr11 Se5 Bi1 122.0(11) 1_455 .
Cr11 Se5 Cr14 93.6(11) 1_455 4_445
Cr11 Se5 Cr14 93.0(11) 1_455 .
Cr14 Se5 Bi1 143.1(11) 4_445 .
Cr14 Se5 Bi1 96.1(9) . .
Cr14 Se5 Cr14 90.8(11) 4_445 .
Se9 Bi6 Se9 91.1(8) 4_545 .
Se9 Bi6 Se10 132.8(9) 4_545 4_446
Se9 Bi6 Se10 87.1(7) . 4_446
Se9 Bi6 Se13 74.5(7) 4_545 4_546
Se9 Bi6 Se13 122.8(9) . 4_546
Se9 Bi6 Se17 91.5(9) 4_545 3_445
Se9 Bi6 Se17 157.8(11) . 3_445
Se10 Bi6 Se13 67.4(6) 4_446 4_546
Se15 Bi6 Se9 83.2(8) . 4_545
Se15 Bi6 Se9 78.8(8) . .
Se15 Bi6 Se10 141.9(8) . 4_446
Se15 Bi6 Se13 148.5(8) . 4_546
Se15 Bi6 Se17 79.7(10) . 3_445
Se17 Bi6 Se10 106.9(10) 3_445 4_446
Se17 Bi6 Se13 79.0(9) 3_445 4_546
Se8 Bi7 Se9 76.9(7) . .
Se8 Bi7 Se9 76.9(7) . 2
Se8 Bi7 Se12 147.0(13) . 1_556
Se8 Bi7 Se17 78.0(12) . .
Se8 Bi7 Se17 78.5(11) . 1_455
Se9 Bi7 Se9 153.5(13) . 2
Se9 Bi7 Se17 89.3(7) 2 1_455
Se9 Bi7 Se17 85.4(7) 2 .
Se9 Bi7 Se17 89.3(7) . 1_455
Se9 Bi7 Se17 85.4(7) . .
Se12 Bi7 Se9 99.9(7) 1_556 .
Se12 Bi7 Se9 99.9(7) 1_556 2
Se12 Bi7 Se17 134.5(14) 1_556 1_455
Se12 Bi7 Se17 69.0(10) 1_556 .
Se17 Bi7 Se17 156.5(17) 1_455 .
Bi1 Se8 Bi1 157.6(12) 2 .
Bi3 Se8 Bi1 90.0(6) . .
Bi3 Se8 Bi1 90.0(6) . 2
Bi3 Se8 Bi7 103.4(12) . .
Bi7 Se8 Bi1 100.9(6) . .
Bi7 Se8 Bi1 100.9(6) . 2
Bi1 Se9 Bi6 96.5(10) . 4_445
Bi1 Se9 Bi6 101.1(9) . .
Bi1 Se9 Bi7 103.0(10) . .
Bi6 Se9 Bi6 90.1(8) 4_445 .
Bi6 Se9 Bi7 86.0(9) 4_445 .
Bi6 Se9 Bi7 155.9(11) . .
Cr11 Se10 Bi6 97.6(10) . 4_544
Cr14 Se10 Bi6 155.0(11) . 4_544
Cr14 Se10 Bi6 111.7(11) 4_545 4_544
Cr14 Se10 Cr11 90.1(11) 4_545 .
Cr14 Se10 Cr11 89.6(12) . .
Cr14 Se10 Cr14 92.2(12) . 4_545
Se2 Cr11 Se12 87.4(12) . .
Se4 Cr11 Se2 90.3(12) . .
Se4 Cr11 Se5 93.5(12) . 1_655
Se4 Cr11 Se10 178.0(14) . .
Se4 Cr11 Se12 89.0(11) . .
Se4 Cr11 Se13 91.4(13) . 1_655
Se5 Cr11 Se2 92.6(11) 1_655 .
Se5 Cr11 Se10 88.5(11) 1_655 .
Se5 Cr11 Se12 177.6(16) 1_655 .
Se5 Cr11 Se13 88.9(11) 1_655 1_655
Se10 Cr11 Se2 89.4(11) . .
Se10 Cr11 Se12 89.1(11) . .
Se13 Cr11 Se2 177.6(15) 1_655 .
Se13 Cr11 Se10 88.8(11) 1_655 .
Se13 Cr11 Se12 91.1(12) 1_655 .
Cr11 Se12 Bi7 135.8(8) . 1_554
Cr11 Se12 Bi7 135.8(8) 2 1_554
Cr11 Se12 Cr11 88.0(16) . 2
Cr1 Se12 Bi7 95.3(14) . 1_554
Cr1 Se12 Cr11 89.4(11) . 2
Cr1 Se12 Cr11 89.4(11) . .
Cr11 Se13 Bi6 98.2(10) 1_455 4_444
Cr11 Se13 Cr14 92.4(11) 1_455 .
Cr11 Se13 Cr1 88.6(12) 1_455 .
Cr14 Se13 Bi6 113.5(10) . 4_444
Cr14 Se13 Cr1 87.6(11) . .
Cr1 Se13 Bi6 157.3(10) . 4_444
Se2 Cr14 Se5 89.2(11) . .
Se2 Cr14 Se10 176.1(16) . 4_445
Se2 Cr14 Se13 90.1(12) . .
Se5 Cr14 Se2 93.0(11) 4_545 .
Se5 Cr14 Se5 91.2(12) 4_545 .
Se5 Cr14 Se10 87.9(12) 4_545 4_445
Se5 Cr14 Se13 175.5(16) 4_545 .
Se10 Cr14 Se2 92.5(12) . .
Se10 Cr14 Se5 87.0(12) 4_445 .
Se10 Cr14 Se5 178.0(15) . .
Se10 Cr14 Se5 89.9(12) . 4_545
Se10 Cr14 Se10 91.3(12) . 4_445
Se10 Cr14 Se13 93.2(12) . .
Se10 Cr14 Se13 88.8(11) 4_445 .
Se13 Cr14 Se5 85.6(11) . .
Bi1 Se15 Bi1 91.3(8) 4_545 .
Bi1 Se15 Bi3 92.7(8) 4_545 3_445
Bi1 Se15 Bi3 155.1(11) . 3_445
Bi6 Se15 Bi1 101.2(9) . .
Bi6 Se15 Bi1 96.8(9) . 4_545
Bi6 Se15 Bi3 102.6(9) . 3_445
Bi3 Se17 Bi6 100.5(8) . 4_545
Bi3 Se17 Bi6 100.5(8) . 3
Bi3 Se17 Bi7 107.6(13) . 1_655
Bi3 Se17 Bi7 95.9(12) . .
Bi6 Se17 Bi6 158.2(15) 3 4_545
Bi6 Se17 Bi7 91.9(8) 4_545 .
Bi6 Se17 Bi7 84.0(8) 3 1_655
Bi6 Se17 Bi7 84.0(8) 4_545 1_655
Bi6 Se17 Bi7 91.9(8) 3 .
Bi7 Se17 Bi7 156.5(17) 1_655 .
Se2 Cr1 Se2 93.2(15) 2 .
Se2 Cr1 Se4 93.9(12) 2 1_455
Se2 Cr1 Se4 93.9(12) . 1_455
Se2 Cr1 Se12 91.0(13) 2 .
Se2 Cr1 Se12 91.0(13) . .
Se2 Cr1 Se13 89.7(5) . .
Se2 Cr1 Se13 176.9(14) 2 .
Se2 Cr1 Se13 89.7(5) 2 2
Se2 Cr1 Se13 176.9(14) . 2
Se4 Cr1 Se12 172.9(19) 1_455 .
Se4 Cr1 Se13 87.0(12) 1_455 .
Se4 Cr1 Se13 87.0(12) 1_455 2
Se12 Cr1 Se13 87.9(11) . .
Se12 Cr1 Se13 87.9(11) . 2
Se13 Cr1 Se13 87.3(14) . 2

loop_
_geom_bond_atom_site_label_1
_geom_bond_atom_site_label_2
_geom_bond_distance
_geom_bond_site_symmetry_2
Bi1 Se5 3.02(2) .
Bi1 Se8 3.014(16) .
Bi1 Se9 2.81(3) .
Bi1 Se15 2.98(3) 4_445
Bi1 Se15 3.00(3) .
Se2 Cr11 2.54(3) .
Se2 Cr14 2.49(4) .
Se2 Cr1 2.41(3) .
Bi3 Se4 3.13(3) .
Bi3 Se8 2.89(4) .
Bi3 Se15 3.06(3) 3
Bi3 Se15 3.06(3) 4_545
Bi3 Se17 2.94(4) .
Se4 Cr11 2.42(3) .
Se4 Cr11 2.42(3) 2
Se4 Cr1 2.49(5) 1_655
Se5 Cr11 2.42(3) 1_455
Se5 Cr14 2.47(4) 4_445
Se5 Cr14 2.54(4) .
Bi6 Se9 3.01(3) .
Bi6 Se9 3.00(3) 4_545
Bi6 Se10 3.15(3) 4_446
Bi6 Se13 3.17(2) 4_546
Bi6 Se15 2.81(3) .
Bi6 Se17 3.031(18) 3_445
Bi7 Se8 2.92(4) .
Bi7 Se9 3.03(3) 2
Bi7 Se9 3.03(3) .
Bi7 Se12 2.97(3) 1_556
Bi7 Se17 3.11(5) 1_455
Bi7 Se17 3.19(5) .
Se8 Bi1 3.014(16) 2
Se9 Bi6 3.00(3) 4_445
Se10 Bi6 3.15(3) 4_544
Se10 Cr11 2.53(4) .
Se10 Cr14 2.51(4) 4_545
Se10 Cr14 2.45(4) .
Cr11 Se5 2.42(3) 1_655
Cr11 Se12 2.55(3) .
Cr11 Se13 2.48(4) 1_655
Se12 Bi7 2.97(3) 1_554
Se12 Cr11 2.55(3) 2
Se12 Cr1 2.52(5) .
Se13 Bi6 3.17(2) 4_444
Se13 Cr11 2.48(4) 1_455
Se13 Cr14 2.51(3) .
Se13 Cr1 2.60(3) .
Cr14 Se5 2.47(4) 4_545
Cr14 Se10 2.51(4) 4_445
Se15 Bi1 2.98(3) 4_545
Se15 Bi3 3.06(3) 3_445
Se17 Bi6 3.031(18) 4_545
Se17 Bi6 3.031(18) 3
Se17 Bi7 3.11(5) 1_655
Cr1 Se2 2.41(3) 2
Cr1 Se4 2.49(5) 1_455
Cr1 Se13 2.60(3) 2
